data_7021524
loop_
_publ_author_name
'Son, Jung-Ho'
'Ohlin, C Andr\'e'
'Casey, William H.'

_publ_section_title
;
 Highly soluble iron- and nickel-substituted decaniobates with
 tetramethylammonium countercations.
;
_journal_issue 21
_journal_name_full 'Dalton transactions (Cambridge, England : 2003)'
_journal_page_first 7529
_journal_page_last 7533
_journal_paper_doi 10.1039/c3dt50887k
_journal_volume 42
_journal_year 2013
_chemical_formula_moiety 'H2FeNb9O28, 6(C4H12N) 17(H2O)'
_chemical_formula_sum 'C24 H88 Fe N6 Nb9 O42.25'
_chemical_formula_weight 2029.04
_chemical_name_systematic
;
?
;
_space_group_IT_number 14
_symmetry_cell_setting monoclinic
_symmetry_space_group_name_Hall '-P 2yn'
_symmetry_space_group_name_H-M 'P 1 21/n 1'
_atom_sites_solution_hydrogens geom
_atom_sites_solution_primary direct
_atom_sites_solution_secondary difmap
_audit_creation_method SHELXL-97
_cell_angle_alpha 90.00
_cell_angle_beta 105.9900(10)
_cell_angle_gamma 90.00
_cell_formula_units_Z 4
_cell_length_a 16.6125(14)
_cell_length_b 17.2040(14)
_cell_length_c 24.080(2)
_cell_measurement_reflns_used 9740
_cell_measurement_temperature 90(2)
_cell_measurement_theta_max 27.50
_cell_measurement_theta_min 2.72
_cell_volume 6615.8(10)
_computing_cell_refinement 'Bruker SAINT'
_computing_data_collection 'Bruker SMART'
_computing_data_reduction 'Bruker SAINT'
_computing_molecular_graphics 'Bruker SHELXTL'
_computing_publication_material 'Bruker SHELXTL'
_computing_structure_refinement 'SHELXL-97 (Sheldrick, 2008)'
_computing_structure_solution 'SHELXS-97 (Sheldrick, 2008)'
_diffrn_ambient_temperature 90(2)
_diffrn_measured_fraction_theta_full 0.990
_diffrn_measured_fraction_theta_max 0.990
_diffrn_measurement_device_type 'Bruker SMART CCD'
_diffrn_radiation_monochromator graphite
_diffrn_radiation_source 'fine-focus sealed tube'
_diffrn_radiation_type MoK\a
_diffrn_radiation_wavelength 0.71073
_diffrn_reflns_av_R_equivalents 0.0348
_diffrn_reflns_av_sigmaI/netI 0.0247
_diffrn_reflns_limit_h_max 21
_diffrn_reflns_limit_h_min -21
_diffrn_reflns_limit_k_max 22
_diffrn_reflns_limit_k_min -22
_diffrn_reflns_limit_l_max 31
_diffrn_reflns_limit_l_min -31
_diffrn_reflns_number 71533
_diffrn_reflns_theta_full 27.59
_diffrn_reflns_theta_max 27.59
_diffrn_reflns_theta_min 2.71
_exptl_absorpt_coefficient_mu 1.807
_exptl_absorpt_correction_T_max 0.6450
_exptl_absorpt_correction_T_min 0.5203
_exptl_absorpt_correction_type multi-scan
_exptl_absorpt_process_details 'SADABS (Bruker, 2003)'
_exptl_crystal_colour 'pale yellow'
_exptl_crystal_density_diffrn 2.037
_exptl_crystal_density_method 'not measured'
_exptl_crystal_description prism
_exptl_crystal_F_000 4028
_exptl_crystal_size_max 0.42
_exptl_crystal_size_mid 0.30
_exptl_crystal_size_min 0.27
_refine_diff_density_max 0.576
_refine_diff_density_min -0.386
_refine_diff_density_rms 0.046
_refine_ls_extinction_method none
_refine_ls_goodness_of_fit_ref 1.069
_refine_ls_hydrogen_treatment mixed
_refine_ls_matrix_type full
_refine_ls_number_parameters 853
_refine_ls_number_reflns 15188
_refine_ls_number_restraints 0
_refine_ls_restrained_S_all 1.069
_refine_ls_R_factor_all 0.0410
_refine_ls_R_factor_gt 0.0305
_refine_ls_shift/su_max 0.078
_refine_ls_shift/su_mean 0.007
_refine_ls_structure_factor_coef Fsqd
_refine_ls_weighting_details 'calc w=1/[\s^2^(Fo^2^)+(0.0236P)^2^+3.5191P] where P=(Fo^2^+2Fc^2^)/3'
_refine_ls_weighting_scheme calc
_refine_ls_wR_factor_gt 0.0692
_refine_ls_wR_factor_ref 0.0754
_reflns_number_gt 12633
_reflns_number_total 15188
_reflns_threshold_expression >2sigma(I)
_cod_data_source_file c3dt50887k.txt
_cod_data_source_block TMA6-H2FeNb9O28
_cod_depositor_comments
;
The following automatic conversions were performed:

'_symmetry_cell_setting' value 'Monoclinic' changed to 'monoclinic'
according to /home/saulius/struct/CIF-dictionaries/cif_core.dic
dictionary named 'cif_core.dic' version 2.4.2 from 2011-04-26.

Automatic conversion script
Id: cif_fix_values 1891 2012-01-12 08:04:46Z andrius 
;
_cod_original_cell_volume 6615.9(10)
_cod_original_sg_symbol_H-M 'P2(1)/n '
_cod_database_code 7021524

loop_
_symmetry_equiv_pos_as_xyz
'x, y, z'
'-x+1/2, y+1/2, -z+1/2'
'-x, -y, -z'
'x-1/2, -y-1/2, z-1/2'

loop_
_atom_site_label
_atom_site_type_symbol
_atom_site_fract_x
_atom_site_fract_y
_atom_site_fract_z
_atom_site_U_iso_or_equiv
_atom_site_adp_type
_atom_site_occupancy
_atom_site_symmetry_multiplicity
_atom_site_calc_flag
_atom_site_refinement_flags
_atom_site_disorder_assembly
_atom_site_disorder_group
Fe2 Fe 1.08120(3) 0.08687(2) 0.243443(16) 0.0169(5) Uani 0.696(5) 1 d P A 4
Fe9 Fe 0.91445(2) 0.176604(19) 0.262281(13) 0.0145(5) Uani 0.311(5) 1 d P A 1
Nb1 Nb 0.967955(18) 0.007005(17) 0.123956(12) 0.0150(5) Uani 1 1 d . . .
Nb2 Nb 1.08120(3) 0.08687(2) 0.243443(16) 0.0169(5) Uani 0.304(5) 1 d P A 3
Nb3 Nb 0.964384(18) 0.202243(17) 0.138249(12) 0.0142(5) Uani 1 1 d . . .
Nb4 Nb 0.798020(17) 0.094958(17) 0.144005(12) 0.0145(5) Uani 1 1 d . A .
Nb5 Nb 0.916626(18) -0.018657(16) 0.248572(12) 0.0140(5) Uani 1 1 d . . .
Nb6 Nb 1.035560(18) 0.059815(17) 0.366660(12) 0.0143(5) Uani 1 1 d . A .
Nb7 Nb 1.202010(18) 0.166873(17) 0.359996(12) 0.0151(5) Uani 1 1 d . . .
Nb8 Nb 1.084448(18) 0.280675(16) 0.255568(12) 0.0141(5) Uani 1 1 d . A .
Nb9 Nb 0.91445(2) 0.176604(19) 0.262281(13) 0.0145(5) Uani 0.689(5) 1 d P A 2
Nb10 Nb 1.031981(18) 0.255187(17) 0.380328(12) 0.0146(5) Uani 1 1 d . A .
O1 O 0.98708(15) -0.05631(14) 0.07224(10) 0.0214(7) Uani 1 1 d . A .
O2 O 1.08986(14) 0.02203(13) 0.18034(10) 0.0183(7) Uani 1 1 d . A .
O3 O 0.98844(14) 0.11294(14) 0.09731(9) 0.0178(7) Uani 1 1 d . A .
O4 O 0.84786(14) 0.02635(13) 0.09794(10) 0.0173(7) Uani 1 1 d . A .
O5 O 0.95263(14) -0.06183(13) 0.18542(10) 0.0169(7) Uani 1 1 d . A .
O6 O 1.19475(14) 0.09344(14) 0.28919(10) 0.0173(7) Uani 1 1 d . A .
O7 O 1.08318(14) 0.18936(13) 0.19843(10) 0.0166(7) Uani 1 1 d . A .
O8 O 0.97805(15) 0.28071(14) 0.09480(10) 0.0210(7) Uani 1 1 d . A .
O9 O 0.84533(14) 0.18664(13) 0.11447(9) 0.0175(7) Uani 1 1 d . A .
O10 O 0.69234(15) 0.09640(14) 0.10539(10) 0.0207(7) Uani 1 1 d . . .
O11 O 0.80735(14) 0.01080(13) 0.20163(9) 0.0165(7) Uani 1 1 d . A .
O12 O 0.89755(15) -0.10088(14) 0.28676(10) 0.0204(7) Uani 1 1 d . A .
O13 O 1.04241(14) 0.00677(13) 0.29059(9) 0.0155(7) Uani 1 1 d . A .
O14 O 0.94910(14) 0.09718(13) 0.20176(9) 0.0150(7) Uani 1 1 d . A .
O15 O 1.02188(15) -0.01871(14) 0.41020(10) 0.0203(7) Uani 1 1 d . . .
O16 O 1.15425(14) 0.07571(13) 0.39057(10) 0.0176(7) Uani 1 1 d . A .
O17 O 1.30808(15) 0.16605(14) 0.39798(10) 0.0215(7) Uani 1 1 d . A .
O18 O 1.19266(14) 0.25090(14) 0.30211(10) 0.0181(7) Uani 1 1 d . A .
O19 O 1.10318(15) 0.36364(14) 0.21779(10) 0.0205(7) Uani 1 1 d . . .
O20 O 0.95608(14) 0.25521(13) 0.21496(9) 0.0156(7) Uani 1 1 d . A .
O21 O 0.80514(14) 0.16783(13) 0.21528(9) 0.0166(7) Uani 1 1 d . . .
O22 O 0.91539(14) 0.07439(13) 0.30588(9) 0.0163(7) Uani 1 1 d . A .
O23 O 1.05030(13) 0.16521(13) 0.30297(9) 0.0148(7) Uani 1 1 d . A .
O24 O 1.01111(14) 0.14964(13) 0.40785(9) 0.0169(7) Uani 1 1 d . . .
O25 O 1.15215(14) 0.23536(14) 0.40589(9) 0.0176(7) Uani 1 1 d . A .
O26 O 1.04887(14) 0.32391(13) 0.31892(10) 0.0177(7) Uani 1 1 d . . .
O27 O 0.91163(14) 0.24101(13) 0.32377(10) 0.0175(7) Uani 1 1 d . . .
O28 O 1.01341(15) 0.31909(14) 0.43191(10) 0.0202(7) Uani 1 1 d . . .
O29 O 0.9715(2) 0.43311(18) 0.13218(15) 0.0328(8) Uani 1 1 d . . .
O30 O 0.6567(3) 0.1534(2) 0.3833(2) 0.0467(15) Uani 0.983(17) 1 d P . .
O31 O 0.53030(19) 0.11420(19) 0.03977(14) 0.0305(12) Uani 0.986(16) 1 d P . .
O32 O 0.4692(2) 0.32840(19) 0.13285(16) 0.0412(9) Uani 1 1 d . . .
O33 O 0.3189(2) 1.01118(18) 0.25738(14) 0.0310(8) Uani 1 1 d . . .
O34 O 0.0826(2) 0.89637(18) 0.51535(13) 0.0248(11) Uani 0.984(16) 1 d P . .
O35 O 0.4499(2) 0.1336(2) 0.48761(13) 0.0359(9) Uani 1 1 d . . .
O36 O 0.5603(3) 0.0658(2) 0.4344(2) 0.0415(15) Uani 0.963(18) 1 d P . .
O37 O 0.0669(2) 0.1640(2) 0.01622(15) 0.0363(9) Uani 1 1 d . . .
O38 O 0.1808(2) 0.1485(2) 0.13011(16) 0.0364(14) Uani 0.773(11) 1 d P . .
O39 O 0.2491(8) 0.1512(9) 0.1788(6) 0.058(5) Uani 0.279(12) 1 d P . .
O40 O 0.3215(12) 0.1440(13) 0.0933(8) 0.166(13) Uani 0.395(17) 1 d P . .
O41 O 0.3347(3) 0.0857(2) 0.15532(18) 0.0392(15) Uani 0.752(11) 1 d P . .
O42 O 0.8019(2) 0.0768(3) 0.37503(14) 0.0548(11) Uani 1 1 d . . .
O43 O 0.4448(4) 0.1726(2) 0.1113(2) 0.0916(19) Uani 1 1 d . . .
O44 O 0.8299(3) 0.7504(2) 0.2643(3) 0.0847(17) Uani 1 1 d . . .
N1 N 0.4453(2) 0.24627(18) 0.30481(14) 0.0278(9) Uani 1 1 d . . .
N2 N 0.6991(2) 0.35145(18) 0.06578(13) 0.0245(8) Uani 1 1 d . . .
N3 N 0.71770(19) 0.83180(18) 0.06470(14) 0.0256(8) Uani 1 1 d . . .
N4 N 0.5817(2) 0.99820(18) 0.21534(13) 0.0247(8) Uani 1 1 d . . .
N5 N 0.7912(2) 0.59742(19) 0.91750(15) 0.0287(9) Uani 1 1 d . . .
N6 N 0.78318(19) 0.07954(19) 0.93896(13) 0.0237(8) Uani 1 1 d . . .
C1 C 0.4703(3) 0.2664(2) 0.36750(18) 0.0348(10) Uani 1 1 d . . .
H1A H 0.5146 0.2310 0.3883 0.052 Uiso 1 1 calc R . .
H1B H 0.4218 0.2614 0.3829 0.052 Uiso 1 1 calc R . .
H1C H 0.4911 0.3200 0.3725 0.052 Uiso 1 1 calc R . .
C2 C 0.5190(2) 0.2534(2) 0.28070(17) 0.0275(9) Uani 1 1 d . . .
H2A H 0.5021 0.2398 0.2396 0.041 Uiso 1 1 calc R . .
H2B H 0.5635 0.2181 0.3014 0.041 Uiso 1 1 calc R . .
H2C H 0.5398 0.3070 0.2853 0.041 Uiso 1 1 calc R . .
C3 C 0.4150(3) 0.1636(2) 0.2976(2) 0.0395(12) Uani 1 1 d . . .
H3A H 0.3976 0.1503 0.2564 0.059 Uiso 1 1 calc R . .
H3B H 0.3673 0.1577 0.3138 0.059 Uiso 1 1 calc R . .
H3C H 0.4603 0.1288 0.3179 0.059 Uiso 1 1 calc R . .
C4 C 0.3778(3) 0.3003(3) 0.2729(2) 0.0418(12) Uani 1 1 d . . .
H152 H 0.3993 0.3536 0.2765 0.063 Uiso 1 1 calc R . .
H4B H 0.3301 0.2971 0.2893 0.063 Uiso 1 1 calc R . .
H4C H 0.3598 0.2855 0.2321 0.063 Uiso 1 1 calc R . .
C5 C 0.7410(3) 0.3666(3) 0.12829(15) 0.0340(10) Uani 1 1 d . . .
H5A H 0.7759 0.3219 0.1449 0.051 Uiso 1 1 calc R . .
H5B H 0.6983 0.3747 0.1489 0.051 Uiso 1 1 calc R . .
H5C H 0.7761 0.4131 0.1320 0.051 Uiso 1 1 calc R . .
C6 C 0.6450(3) 0.2807(3) 0.0601(2) 0.0417(12) Uani 1 1 d . . .
H6A H 0.6166 0.2716 0.0192 0.062 Uiso 1 1 calc R . .
H6B H 0.6032 0.2887 0.0814 0.062 Uiso 1 1 calc R . .
H6C H 0.6798 0.2356 0.0760 0.062 Uiso 1 1 calc R . .
C7 C 0.6460(3) 0.4195(2) 0.04028(19) 0.0327(10) Uani 1 1 d . . .
H7A H 0.6813 0.4658 0.0432 0.049 Uiso 1 1 calc R . .
H7B H 0.6041 0.4284 0.0614 0.049 Uiso 1 1 calc R . .
H7C H 0.6177 0.4091 -0.0004 0.049 Uiso 1 1 calc R . .
C8 C 0.7642(3) 0.3391(3) 0.03459(17) 0.0357(11) Uani 1 1 d . . .
H8A H 0.7370 0.3294 -0.0064 0.054 Uiso 1 1 calc R . .
H8B H 0.7990 0.2943 0.0512 0.054 Uiso 1 1 calc R . .
H8C H 0.7995 0.3855 0.0385 0.054 Uiso 1 1 calc R . .
C9 C 0.6673(2) 0.7618(2) 0.03977(19) 0.0306(10) Uani 1 1 d . . .
H9A H 0.6539 0.7636 -0.0025 0.046 Uiso 1 1 calc R . .
H9B H 0.6153 0.7613 0.0515 0.046 Uiso 1 1 calc R . .
H9C H 0.6996 0.7147 0.0540 0.046 Uiso 1 1 calc R . .
C10 C 0.7960(2) 0.8326(2) 0.0458(2) 0.0342(11) Uani 1 1 d . . .
H10A H 0.8282 0.7853 0.0593 0.051 Uiso 1 1 calc R . .
H10B H 0.8295 0.8782 0.0620 0.051 Uiso 1 1 calc R . .
H10C H 0.7815 0.8348 0.0035 0.051 Uiso 1 1 calc R . .
C11 C 0.7401(3) 0.8285(3) 0.12929(18) 0.0358(11) Uani 1 1 d . . .
H11A H 0.7772 0.7841 0.1430 0.054 Uiso 1 1 calc R . .
H11B H 0.6891 0.8226 0.1418 0.054 Uiso 1 1 calc R . .
H11C H 0.7688 0.8766 0.1454 0.054 Uiso 1 1 calc R . .
C12 C 0.6677(3) 0.9034(2) 0.04333(19) 0.0330(10) Uani 1 1 d . . .
H12A H 0.7005 0.9494 0.0596 0.050 Uiso 1 1 calc R . .
H12B H 0.6159 0.9023 0.0553 0.050 Uiso 1 1 calc R . .
H12C H 0.6540 0.9053 0.0011 0.050 Uiso 1 1 calc R . .
C13 C 0.6284(3) 0.9309(3) 0.2482(2) 0.0514(14) Uani 1 1 d . . .
H13A H 0.5993 0.8825 0.2333 0.077 Uiso 1 1 calc R . .
H13B H 0.6314 0.9365 0.2892 0.077 Uiso 1 1 calc R . .
H13C H 0.6852 0.9296 0.2435 0.077 Uiso 1 1 calc R . .
C14 C 0.5715(3) 0.9850(3) 0.15295(18) 0.0404(12) Uani 1 1 d . . .
H14A H 0.5428 0.9354 0.1413 0.061 Uiso 1 1 calc R . .
H14B H 0.6267 0.9836 0.1457 0.061 Uiso 1 1 calc R . .
H14C H 0.5383 1.0273 0.1306 0.061 Uiso 1 1 calc R . .
C15 C 0.4982(3) 1.0031(2) 0.2261(2) 0.0388(12) Uani 1 1 d . . .
H15A H 0.4674 1.0474 0.2050 0.058 Uiso 1 1 calc R . .
H15B H 0.5050 1.0098 0.2676 0.058 Uiso 1 1 calc R . .
H15C H 0.4669 0.9551 0.2129 0.058 Uiso 1 1 calc R . .
C16 C 0.6280(3) 1.0728(3) 0.2339(2) 0.0425(12) Uani 1 1 d . . .
H16A H 0.6840 1.0692 0.2282 0.064 Uiso 1 1 calc R . .
H16B H 0.6329 1.0821 0.2749 0.064 Uiso 1 1 calc R . .
H16C H 0.5973 1.1158 0.2109 0.064 Uiso 1 1 calc R . .
C17 C 0.8399(3) 0.6713(2) 0.9331(2) 0.0421(12) Uani 1 1 d . . .
H17A H 0.8010 0.7152 0.9285 0.063 Uiso 1 1 calc R . .
H17B H 0.8764 0.6784 0.9078 0.063 Uiso 1 1 calc R . .
H17C H 0.8740 0.6686 0.9734 0.063 Uiso 1 1 calc R . .
C18 C 0.7403(3) 0.5839(3) 0.95890(18) 0.0336(10) Uani 1 1 d . . .
H18A H 0.7091 0.5351 0.9492 0.050 Uiso 1 1 calc R . .
H18B H 0.7009 0.6270 0.9564 0.050 Uiso 1 1 calc R . .
H18C H 0.7774 0.5807 0.9983 0.050 Uiso 1 1 calc R . .
C19 C 0.7336(3) 0.6032(3) 0.85740(18) 0.0378(11) Uani 1 1 d . . .
H19A H 0.7030 0.5542 0.8472 0.057 Uiso 1 1 calc R . .
H19B H 0.7666 0.6134 0.8301 0.057 Uiso 1 1 calc R . .
H19C H 0.6938 0.6457 0.8557 0.057 Uiso 1 1 calc R . .
C20 C 0.8504(3) 0.5312(3) 0.9201(2) 0.0397(11) Uani 1 1 d . . .
H20A H 0.8895 0.5283 0.9588 0.059 Uiso 1 1 calc R . .
H20B H 0.8818 0.5393 0.8916 0.059 Uiso 1 1 calc R . .
H20C H 0.8187 0.4825 0.9115 0.059 Uiso 1 1 calc R . .
C21 C 0.8342(3) 0.1469(2) 0.96887(17) 0.0325(10) Uani 1 1 d . . .
H21A H 0.8412 0.1431 1.0105 0.049 Uiso 1 1 calc R . .
H21B H 0.8054 0.1956 0.9543 0.049 Uiso 1 1 calc R . .
H21C H 0.8892 0.1461 0.9614 0.049 Uiso 1 1 calc R . .
C22 C 0.7013(2) 0.0781(3) 0.9536(2) 0.0354(11) Uani 1 1 d . . .
H22A H 0.6683 0.0334 0.9348 0.053 Uiso 1 1 calc R . .
H22B H 0.6704 0.1261 0.9399 0.053 Uiso 1 1 calc R . .
H22C H 0.7115 0.0739 0.9955 0.053 Uiso 1 1 calc R . .
C23 C 0.7675(3) 0.0878(3) 0.87498(16) 0.0378(11) Uani 1 1 d . . .
H23A H 0.8211 0.0910 0.8655 0.057 Uiso 1 1 calc R . .
H23B H 0.7350 0.1352 0.8619 0.057 Uiso 1 1 calc R . .
H23C H 0.7360 0.0426 0.8556 0.057 Uiso 1 1 calc R . .
C24 C 0.8291(2) 0.0055(2) 0.95861(16) 0.0270(9) Uani 1 1 d . . .
H24A H 0.7971 -0.0382 0.9374 0.041 Uiso 1 1 calc R . .
H24B H 0.8361 -0.0014 1.0001 0.041 Uiso 1 1 calc R . .
H24C H 0.8842 0.0076 0.9513 0.041 Uiso 1 1 calc R . .
H25 H 0.966(3) 0.397(3) 0.114(2) 0.044(16) Uiso 1 1 d . . .
H26 H 1.006(4) 0.421(4) 0.155(3) 0.06(2) Uiso 1 1 d . . .
H27 H 0.660(3) 0.168(3) 0.356(2) 0.025(15) Uiso 1 1 d . . .
H28 H 0.694(4) 0.130(4) 0.380(3) 0.056(19) Uiso 1 1 d . . .
H29 H 0.576(4) 0.111(3) 0.057(2) 0.040(15) Uiso 1 1 d . . .
H30 H 0.526(3) 0.129(3) 0.009(2) 0.032(13) Uiso 1 1 d . . .
H31 H 0.512(3) 0.342(3) 0.161(2) 0.044(14) Uiso 1 1 d . . .
H32 H 0.464(3) 0.363(4) 0.113(2) 0.051(18) Uiso 1 1 d . . .
H33 H 0.331(3) 0.977(3) 0.261(2) 0.036(16) Uiso 1 1 d . . .
H34 H 0.062(3) 0.920(3) 0.492(2) 0.019(13) Uiso 1 1 d . . .
H35 H 0.050(4) 0.889(3) 0.528(2) 0.045(18) Uiso 1 1 d . . .
H36 H 0.419(3) 0.151(3) 0.470(2) 0.041(17) Uiso 1 1 d . . .
H37 H 0.561(3) 0.083(3) 0.409(2) 0.023(16) Uiso 1 1 d . . .
H38 H 0.522(6) 0.076(5) 0.446(3) 0.10(3) Uiso 1 1 d . . .
H40 H 0.051(3) 0.146(3) -0.007(2) 0.033(16) Uiso 1 1 d . . .

loop_
_atom_site_aniso_label
_atom_site_aniso_U_11
_atom_site_aniso_U_22
_atom_site_aniso_U_33
_atom_site_aniso_U_23
_atom_site_aniso_U_13
_atom_site_aniso_U_12
Fe2 0.0202(6) 0.0179(6) 0.0123(5) -0.00027(15) 0.0042(2) -0.00629(15)
Fe9 0.0167(5) 0.0145(5) 0.0119(5) 0.00116(12) 0.00327(18) -0.00284(12)
Nb1 0.0173(5) 0.0146(5) 0.0138(5) -0.00208(10) 0.00547(17) -0.00151(10)
Nb2 0.0202(6) 0.0179(6) 0.0123(5) -0.00027(15) 0.0042(2) -0.00629(15)
Nb3 0.0162(5) 0.0146(5) 0.0120(5) 0.00070(10) 0.00442(17) -0.00104(10)
Nb4 0.0137(5) 0.0156(5) 0.0139(5) 0.00046(11) 0.00314(17) -0.00064(10)
Nb5 0.0161(5) 0.0124(5) 0.0138(5) 0.00030(10) 0.00466(17) -0.00004(10)
Nb6 0.0166(5) 0.0136(5) 0.0125(5) 0.00130(10) 0.00374(17) 0.00127(10)
Nb7 0.0138(5) 0.0167(5) 0.0142(5) -0.00118(11) 0.00286(17) 0.00052(10)
Nb8 0.0163(5) 0.0125(5) 0.0138(5) -0.00056(10) 0.00442(17) -0.00046(10)
Nb9 0.0167(5) 0.0145(5) 0.0119(5) 0.00116(12) 0.00327(18) -0.00284(12)
Nb10 0.0163(5) 0.0146(5) 0.0134(5) -0.00157(10) 0.00478(17) 0.00040(10)
O1 0.0243(14) 0.0219(13) 0.0196(13) -0.0038(10) 0.0083(10) -0.0018(10)
O2 0.0176(12) 0.0174(12) 0.0201(12) -0.0036(9) 0.0057(9) 0.0027(9)
O3 0.0208(13) 0.0200(13) 0.0137(12) -0.0027(9) 0.0064(9) -0.0033(9)
O4 0.0182(12) 0.0176(12) 0.0159(12) -0.0017(9) 0.0042(9) -0.0017(9)
O5 0.0185(12) 0.0144(12) 0.0180(12) -0.0006(9) 0.0055(9) 0.0003(9)
O6 0.0143(12) 0.0202(13) 0.0173(12) -0.0019(9) 0.0041(9) 0.0017(9)
O7 0.0157(12) 0.0184(13) 0.0177(12) -0.0032(9) 0.0079(9) -0.0024(9)
O8 0.0253(14) 0.0202(13) 0.0184(13) 0.0028(9) 0.0075(10) -0.0029(10)
O9 0.0184(12) 0.0180(13) 0.0148(12) 0.0022(9) 0.0027(9) 0.0006(9)
O10 0.0181(13) 0.0223(14) 0.0204(13) 0.0007(10) 0.0029(9) -0.0014(9)
O11 0.0155(12) 0.0174(12) 0.0162(12) -0.0007(9) 0.0040(9) -0.0017(9)
O12 0.0241(13) 0.0171(13) 0.0203(13) 0.0030(9) 0.0067(10) -0.0018(9)
O13 0.0164(12) 0.0146(12) 0.0157(12) 0.0014(9) 0.0050(9) 0.0011(8)
O14 0.0160(12) 0.0157(12) 0.0140(11) 0.0004(9) 0.0053(8) -0.0012(8)
O15 0.0234(13) 0.0210(13) 0.0166(12) 0.0036(9) 0.0056(9) 0.0002(10)
O16 0.0178(12) 0.0178(13) 0.0162(12) 0.0003(9) 0.0030(9) 0.0032(9)
O17 0.0182(13) 0.0235(14) 0.0215(13) -0.0018(10) 0.0034(9) 0.0012(9)
O18 0.0172(12) 0.0199(13) 0.0174(12) -0.0028(9) 0.0054(9) -0.0031(9)
O19 0.0238(13) 0.0171(13) 0.0220(13) 0.0007(10) 0.0088(10) -0.0030(9)
O20 0.0175(12) 0.0146(12) 0.0150(12) 0.0007(9) 0.0045(9) -0.0002(9)
O21 0.0159(12) 0.0184(13) 0.0160(12) -0.0002(9) 0.0053(9) 0.0013(9)
O22 0.0170(12) 0.0180(12) 0.0147(12) 0.0002(9) 0.0057(9) -0.0003(9)
O23 0.0155(12) 0.0156(12) 0.0138(11) -0.0008(9) 0.0050(8) 0.0001(8)
O24 0.0188(12) 0.0177(12) 0.0153(12) 0.0001(9) 0.0064(9) 0.0015(9)
O25 0.0180(12) 0.0197(13) 0.0144(12) -0.0019(9) 0.0030(9) -0.0012(9)
O26 0.0217(13) 0.0153(12) 0.0162(12) -0.0020(9) 0.0057(9) 0.0007(9)
O27 0.0178(12) 0.0178(12) 0.0171(12) -0.0014(9) 0.0049(9) 0.0034(9)
O28 0.0226(13) 0.0198(13) 0.0182(12) -0.0034(9) 0.0059(9) 0.0005(9)
O29 0.0425(19) 0.0232(16) 0.0289(17) 0.0012(13) 0.0035(14) 0.0053(13)
O30 0.039(2) 0.041(2) 0.063(3) 0.0125(19) 0.0199(19) 0.0126(16)
O31 0.0186(18) 0.046(2) 0.0244(19) 0.0148(13) 0.0021(12) -0.0002(12)
O32 0.054(2) 0.0239(17) 0.0364(18) 0.0007(14) -0.0027(15) -0.0083(14)
O33 0.0351(17) 0.0204(16) 0.0385(17) -0.0004(13) 0.0121(13) 0.0083(12)
O34 0.0254(18) 0.0285(17) 0.0233(18) 0.0103(12) 0.0110(12) 0.0074(12)
O35 0.0310(17) 0.0429(19) 0.0266(16) -0.0082(13) -0.0041(13) 0.0132(14)
O36 0.041(2) 0.038(2) 0.051(3) -0.0114(19) 0.0224(18) -0.0054(15)
O37 0.0411(19) 0.0414(19) 0.0330(18) -0.0176(15) 0.0211(14) -0.0173(14)
O38 0.030(2) 0.048(3) 0.032(2) -0.0038(17) 0.0103(16) 0.0112(17)
O39 0.050(9) 0.067(10) 0.056(9) 0.018(7) 0.016(6) 0.001(7)
O40 0.170(18) 0.24(2) 0.135(16) -0.127(16) 0.112(14) -0.134(17)
O41 0.037(3) 0.036(3) 0.046(3) 0.0082(19) 0.0130(19) 0.0077(17)
O42 0.0309(18) 0.100(3) 0.0338(18) -0.0052(18) 0.0088(13) 0.0202(18)
O43 0.178(5) 0.034(2) 0.099(4) 0.000(2) 0.097(4) 0.002(3)
O44 0.064(3) 0.033(2) 0.178(5) -0.014(3) 0.068(3) -0.0135(18)
N1 0.0355(19) 0.0205(16) 0.0330(18) -0.0074(13) 0.0187(14) -0.0077(13)
N2 0.0296(17) 0.0207(16) 0.0204(15) -0.0004(12) 0.0021(12) 0.0051(12)
N3 0.0225(16) 0.0230(17) 0.0347(18) -0.0111(13) 0.0139(13) -0.0080(12)
N4 0.0285(17) 0.0223(16) 0.0269(17) -0.0021(13) 0.0138(13) -0.0040(12)
N5 0.0243(17) 0.0257(17) 0.0386(19) -0.0039(14) 0.0128(14) -0.0054(13)
N6 0.0236(16) 0.0288(17) 0.0180(15) 0.0039(12) 0.0042(12) 0.0051(12)
C1 0.050(3) 0.025(2) 0.035(2) -0.0067(17) 0.0217(19) -0.0039(18)
C2 0.030(2) 0.025(2) 0.034(2) 0.0001(16) 0.0193(16) -0.0021(15)
C3 0.050(3) 0.027(2) 0.052(3) -0.0158(19) 0.033(2) -0.0169(19)
C4 0.035(2) 0.046(3) 0.044(3) -0.007(2) 0.010(2) 0.003(2)
C5 0.043(2) 0.042(2) 0.0142(18) -0.0028(16) 0.0033(16) 0.0003(19)
C6 0.048(3) 0.028(2) 0.041(3) 0.0036(19) -0.001(2) -0.0092(19)
C7 0.031(2) 0.027(2) 0.038(2) 0.0071(17) 0.0063(17) 0.0085(16)
C8 0.038(2) 0.044(3) 0.025(2) 0.0044(18) 0.0079(17) 0.0149(19)
C9 0.026(2) 0.026(2) 0.044(2) -0.0155(17) 0.0157(17) -0.0094(15)
C10 0.025(2) 0.033(2) 0.051(3) -0.0092(19) 0.0219(18) -0.0066(16)
C11 0.042(2) 0.035(2) 0.033(2) -0.0103(18) 0.0140(18) -0.0090(18)
C12 0.031(2) 0.024(2) 0.043(2) -0.0104(17) 0.0087(18) -0.0030(16)
C13 0.053(3) 0.046(3) 0.045(3) 0.005(2) -0.002(2) 0.012(2)
C14 0.069(3) 0.030(2) 0.026(2) -0.0039(17) 0.020(2) -0.014(2)
C15 0.038(2) 0.026(2) 0.065(3) -0.010(2) 0.033(2) -0.0057(17)
C16 0.043(3) 0.043(3) 0.049(3) -0.026(2) 0.025(2) -0.021(2)
C17 0.031(2) 0.025(2) 0.071(3) -0.006(2) 0.017(2) -0.0100(17)
C18 0.032(2) 0.040(2) 0.031(2) -0.0106(18) 0.0122(17) -0.0136(18)
C19 0.039(2) 0.044(3) 0.033(2) -0.0004(19) 0.0148(18) -0.0011(19)
C20 0.036(2) 0.029(2) 0.055(3) -0.006(2) 0.016(2) 0.0010(18)
C21 0.037(2) 0.028(2) 0.029(2) 0.0044(16) 0.0028(17) -0.0025(17)
C22 0.023(2) 0.041(2) 0.044(2) 0.008(2) 0.0132(17) 0.0064(17)
C23 0.053(3) 0.039(2) 0.0190(19) 0.0101(17) 0.0058(18) 0.011(2)
C24 0.030(2) 0.027(2) 0.0252(19) 0.0081(15) 0.0085(15) 0.0075(15)

loop_
_atom_type_symbol
_atom_type_description
_atom_type_scat_dispersion_real
_atom_type_scat_dispersion_imag
_atom_type_scat_source
C C 0.0033 0.0016 'International Tables Vol C Tables 4.2.6.8 and 6.1.1.4'
H H 0.0000 0.0000 'International Tables Vol C Tables 4.2.6.8 and 6.1.1.4'
N N 0.0061 0.0033 'International Tables Vol C Tables 4.2.6.8 and 6.1.1.4'
O O 0.0106 0.0060 'International Tables Vol C Tables 4.2.6.8 and 6.1.1.4'
Fe Fe 0.3463 0.8444 'International Tables Vol C Tables 4.2.6.8 and 6.1.1.4'
Nb Nb -2.0727 0.6215 'International Tables Vol C Tables 4.2.6.8 and 6.1.1.4'

loop_
_geom_angle_atom_site_label_1
_geom_angle_atom_site_label_2
_geom_angle_atom_site_label_3
_geom_angle
O6 Fe2 O2 102.33(10)
O6 Fe2 O13 97.75(10)
O2 Fe2 O13 98.91(10)
O6 Fe2 O7 95.50(10)
O2 Fe2 O7 93.71(9)
O13 Fe2 O7 159.29(9)
O6 Fe2 O23 87.55(9)
O2 Fe2 O23 169.51(9)
O13 Fe2 O23 83.05(9)
O7 Fe2 O23 81.68(9)
O6 Fe2 O14 169.23(9)
O2 Fe2 O14 88.16(9)
O13 Fe2 O14 82.83(9)
O7 Fe2 O14 81.21(9)
O23 Fe2 O14 81.84(8)
O27 Fe9 O21 107.33(10)
O27 Fe9 O20 97.96(10)
O21 Fe9 O20 98.06(9)
O27 Fe9 O22 95.84(10)
O21 Fe9 O22 96.35(10)
O20 Fe9 O22 156.07(9)
O27 Fe9 O14 166.25(9)
O21 Fe9 O14 86.33(9)
O20 Fe9 O14 81.24(9)
O22 Fe9 O14 80.72(8)
O27 Fe9 O23 86.93(9)
O21 Fe9 O23 165.68(9)
O20 Fe9 O23 80.91(9)
O22 Fe9 O23 80.42(9)
O14 Fe9 O23 79.39(8)
O1 Nb1 O4 104.39(10)
O1 Nb1 O5 104.33(10)
O4 Nb1 O5 90.66(9)
O1 Nb1 O3 105.06(10)
O4 Nb1 O3 89.47(10)
O5 Nb1 O3 149.60(9)
O1 Nb1 O2 101.72(10)
O4 Nb1 O2 153.88(9)
O5 Nb1 O2 83.70(9)
O3 Nb1 O2 82.93(9)
O1 Nb1 O14 176.69(10)
O4 Nb1 O14 78.91(8)
O5 Nb1 O14 75.08(8)
O3 Nb1 O14 75.13(8)
O2 Nb1 O14 74.99(8)
O1 Nb1 Nb4 135.17(8)
O4 Nb1 Nb4 30.79(7)
O5 Nb1 Nb4 82.80(7)
O3 Nb1 Nb4 81.89(7)
O2 Nb1 Nb4 123.11(6)
O14 Nb1 Nb4 48.12(5)
O8 Nb3 O9 102.76(10)
O8 Nb3 O3 103.21(10)
O9 Nb3 O3 94.46(10)
O8 Nb3 O20 103.93(10)
O9 Nb3 O20 90.64(9)
O3 Nb3 O20 150.51(9)
O8 Nb3 O7 103.82(10)
O9 Nb3 O7 151.66(9)
O3 Nb3 O7 88.92(9)
O20 Nb3 O7 73.58(9)
O8 Nb3 O14 177.51(10)
O9 Nb3 O14 78.80(8)
O3 Nb3 O14 78.51(9)
O20 Nb3 O14 74.03(8)
O7 Nb3 O14 74.32(8)
O8 Nb3 Nb8 92.82(8)
O9 Nb3 Nb8 130.45(7)
O3 Nb3 Nb8 127.50(7)
O20 Nb3 Nb8 39.82(6)
O7 Nb3 Nb8 38.58(6)
O14 Nb3 Nb8 84.70(5)
O8 Nb3 Nb4 133.50(8)
O9 Nb3 Nb4 31.09(7)
O3 Nb3 Nb4 82.64(7)
O20 Nb3 Nb4 87.01(6)
O7 Nb3 Nb4 122.52(6)
O14 Nb3 Nb4 48.25(5)
Nb8 Nb3 Nb4 120.309(11)
O10 Nb4 O4 103.15(10)
O10 Nb4 O9 103.76(10)
O4 Nb4 O9 90.29(10)
O10 Nb4 O11 104.86(10)
O4 Nb4 O11 89.57(9)
O9 Nb4 O11 150.62(9)
O10 Nb4 O21 104.39(10)
O4 Nb4 O21 152.46(9)
O9 Nb4 O21 83.08(9)
O11 Nb4 O21 83.57(9)
O10 Nb4 O14 177.84(10)
O4 Nb4 O14 78.96(8)
O9 Nb4 O14 75.63(8)
O11 Nb4 O14 75.53(8)
O21 Nb4 O14 73.51(8)
O10 Nb4 Nb1 133.84(8)
O4 Nb4 Nb1 30.70(7)
O9 Nb4 Nb1 82.79(7)
O11 Nb4 Nb1 82.22(7)
O21 Nb4 Nb1 121.77(6)
O14 Nb4 Nb1 48.26(5)
O10 Nb4 Nb3 133.51(8)
O4 Nb4 Nb3 79.99(7)
O9 Nb4 Nb3 30.06(6)
O11 Nb4 Nb3 121.60(6)
O21 Nb4 Nb3 81.03(6)
O14 Nb4 Nb3 46.08(5)
Nb1 Nb4 Nb3 60.458(10)
O12 Nb5 O11 103.99(10)
O12 Nb5 O5 103.98(10)
O11 Nb5 O5 94.91(9)
O12 Nb5 O13 102.34(10)
O11 Nb5 O13 151.69(9)
O5 Nb5 O13 88.66(9)
O12 Nb5 O22 103.38(10)
O11 Nb5 O22 90.39(9)
O5 Nb5 O22 149.93(9)
O13 Nb5 O22 73.48(9)
O12 Nb5 O14 176.34(10)
O11 Nb5 O14 78.75(9)
O5 Nb5 O14 78.04(9)
O13 Nb5 O14 74.54(8)
O22 Nb5 O14 74.02(8)
O12 Nb5 Nb6 91.72(8)
O11 Nb5 Nb6 130.38(7)
O5 Nb5 Nb6 126.83(7)
O13 Nb5 Nb6 38.17(6)
O22 Nb5 Nb6 40.00(6)
O14 Nb5 Nb6 84.63(5)
O15 Nb6 O16 102.79(10)
O15 Nb6 O24 103.13(10)
O16 Nb6 O24 94.34(10)
O15 Nb6 O13 103.60(10)
O16 Nb6 O13 91.48(9)
O24 Nb6 O13 150.61(9)
O15 Nb6 O22 104.34(10)
O16 Nb6 O22 151.39(9)
O24 Nb6 O22 88.23(9)
O13 Nb6 O22 73.49(9)
O15 Nb6 O23 177.46(9)
O16 Nb6 O23 78.98(9)
O24 Nb6 O23 78.45(8)
O13 Nb6 O23 74.44(8)
O22 Nb6 O23 73.63(8)
O15 Nb6 Nb5 93.14(8)
O16 Nb6 Nb5 130.17(7)
O24 Nb6 Nb5 127.71(7)
O13 Nb6 Nb5 38.70(6)
O22 Nb6 Nb5 39.49(6)
O23 Nb6 Nb5 84.33(5)
O17 Nb7 O25 103.47(10)
O17 Nb7 O18 104.24(11)
O25 Nb7 O18 89.69(10)
O17 Nb7 O16 104.33(10)
O25 Nb7 O16 89.52(10)
O18 Nb7 O16 150.79(9)
O17 Nb7 O6 104.15(10)
O25 Nb7 O6 152.39(9)
O18 Nb7 O6 83.80(9)
O16 Nb7 O6 83.49(9)
O17 Nb7 O23 178.18(10)
O25 Nb7 O23 78.35(8)
O18 Nb7 O23 75.65(8)
O16 Nb7 O23 75.60(8)
O6 Nb7 O23 74.04(8)
O17 Nb7 Nb8 133.75(8)
O25 Nb7 Nb8 79.73(7)
O18 Nb7 Nb8 29.77(7)
O16 Nb7 Nb8 121.90(7)
O6 Nb7 Nb8 81.44(6)
O23 Nb7 Nb8 46.30(5)
O17 Nb7 Nb10 133.98(8)
O25 Nb7 Nb10 30.51(7)
O18 Nb7 Nb10 82.34(7)
O16 Nb7 Nb10 82.27(7)
O6 Nb7 Nb10 121.88(6)
O23 Nb7 Nb10 47.84(5)
Nb8 Nb7 Nb10 60.419(9)
O19 Nb8 O18 104.38(11)
O19 Nb8 O26 103.38(10)
O18 Nb8 O26 94.78(10)
O19 Nb8 O7 103.90(10)
O18 Nb8 O7 91.26(9)
O26 Nb8 O7 149.58(9)
O19 Nb8 O20 103.05(10)
O18 Nb8 O20 151.12(9)
O26 Nb8 O20 87.50(9)
O7 Nb8 O20 73.47(9)
O19 Nb8 O23 176.38(9)
O18 Nb8 O23 78.99(9)
O26 Nb8 O23 77.42(9)
O7 Nb8 O23 74.53(8)
O20 Nb8 O23 73.42(8)
O19 Nb8 Nb3 92.33(8)
O18 Nb8 Nb3 130.47(7)
O26 Nb8 Nb3 126.55(7)
O7 Nb8 Nb3 39.22(6)
O20 Nb8 Nb3 39.06(6)
O23 Nb8 Nb3 84.42(5)
O19 Nb8 Nb7 135.14(8)
O18 Nb8 Nb7 31.09(7)
O26 Nb8 Nb7 82.78(7)
O7 Nb8 Nb7 87.30(6)
O20 Nb8 Nb7 121.72(6)
O23 Nb8 Nb7 48.35(5)
Nb3 Nb8 Nb7 119.837(12)
O28 Nb10 O25 104.56(10)
O28 Nb10 O26 104.18(10)
O25 Nb10 O26 89.82(10)
O28 Nb10 O24 104.79(10)
O25 Nb10 O24 89.56(10)
O26 Nb10 O24 150.20(9)
O28 Nb10 O27 102.18(10)
O25 Nb10 O27 153.26(9)
O26 Nb10 O27 83.69(9)
O24 Nb10 O27 83.58(9)
O28 Nb10 O23 176.74(9)
O25 Nb10 O23 78.64(8)
O26 Nb10 O23 75.01(8)
O24 Nb10 O23 75.67(8)
O27 Nb10 O23 74.62(8)
O28 Nb10 Nb7 135.05(8)
O25 Nb10 Nb7 30.49(7)
O26 Nb10 Nb7 82.12(7)
O24 Nb10 Nb7 82.35(6)
O27 Nb10 Nb7 122.77(6)
O23 Nb10 Nb7 48.15(5)
Fe2 O2 Nb1 108.10(10)
Nb3 O3 Nb1 119.14(11)
Nb1 O4 Nb4 118.52(11)
Nb5 O5 Nb1 119.60(11)
Fe2 O6 Nb7 109.34(10)
Fe2 O7 Nb8 107.12(10)
Fe2 O7 Nb3 107.53(10)
Nb8 O7 Nb3 102.20(10)
Nb3 O9 Nb4 118.85(11)
Nb5 O11 Nb4 118.88(11)
Fe2 O13 Nb6 107.59(10)
Fe2 O13 Nb5 107.64(10)
Nb6 O13 Nb5 103.13(10)
Fe2 O14 Fe9 99.34(9)
Fe2 O14 Nb5 92.53(8)
Fe9 O14 Nb5 94.05(8)
Fe2 O14 Nb3 94.88(8)
Fe9 O14 Nb3 92.70(8)
Nb5 O14 Nb3 169.04(10)
Fe2 O14 Nb4 172.19(11)
Fe9 O14 Nb4 88.41(8)
Nb5 O14 Nb4 85.90(7)
Nb3 O14 Nb4 85.67(7)
Fe2 O14 Nb1 88.65(8)
Fe9 O14 Nb1 172.01(11)
Nb5 O14 Nb1 85.91(7)
Nb3 O14 Nb1 86.21(7)
Nb4 O14 Nb1 83.62(7)
Nb6 O16 Nb7 118.95(11)
Nb8 O18 Nb7 119.14(11)
Fe9 O20 Nb3 108.86(10)
Fe9 O20 Nb8 109.58(10)
Nb3 O20 Nb8 101.13(9)
Fe9 O21 Nb4 111.75(11)
Fe9 O22 Nb5 108.39(10)
Fe9 O22 Nb6 109.00(10)
Nb5 O22 Nb6 100.51(9)
Fe2 O23 Fe9 99.43(9)
Fe2 O23 Nb6 92.14(8)
Fe9 O23 Nb6 94.47(8)
Fe2 O23 Nb8 94.03(8)
Fe9 O23 Nb8 93.51(8)
Nb6 O23 Nb8 168.98(10)
Fe2 O23 Nb10 173.01(11)
Fe9 O23 Nb10 87.50(7)
Nb6 O23 Nb10 86.43(7)
Nb8 O23 Nb10 86.34(7)
Fe2 O23 Nb7 89.06(8)
Fe9 O23 Nb7 171.49(11)
Nb6 O23 Nb7 85.64(7)
Nb8 O23 Nb7 85.35(7)
Nb10 O23 Nb7 84.01(7)
Nb6 O24 Nb10 118.38(11)
Nb7 O25 Nb10 119.00(11)
Nb8 O26 Nb10 119.94(12)
Fe9 O27 Nb10 110.93(11)
H25 O29 H26 99(6)
H27 O30 H28 79(5)
H29 O31 H30 110(5)
H31 O32 H32 102(5)
H34 O34 H35 101(5)
H37 O36 H38 117(7)
C1 N1 C4 109.7(3)
C1 N1 C2 110.1(3)
C4 N1 C2 109.1(3)
C1 N1 C3 109.1(3)
C4 N1 C3 110.4(4)
C2 N1 C3 108.4(3)
C8 N2 C7 109.5(3)
C8 N2 C6 109.8(3)
C7 N2 C6 109.1(3)
C8 N2 C5 109.3(3)
C7 N2 C5 109.6(3)
C6 N2 C5 109.5(3)
C10 N3 C9 108.9(3)
C10 N3 C12 109.6(3)
C9 N3 C12 109.2(3)
C10 N3 C11 109.2(3)
C9 N3 C11 109.8(3)
C12 N3 C11 110.2(3)
C14 N4 C15 109.6(4)
C14 N4 C13 108.4(3)
C15 N4 C13 109.0(4)
C14 N4 C16 109.9(3)
C15 N4 C16 109.1(3)
C13 N4 C16 110.9(4)
C18 N5 C20 109.9(3)
C18 N5 C17 109.3(3)
C20 N5 C17 109.5(3)
C18 N5 C19 109.0(3)
C20 N5 C19 109.1(3)
C17 N5 C19 110.0(4)
C24 N6 C23 109.6(3)
C24 N6 C22 109.3(3)
C23 N6 C22 109.4(3)
C24 N6 C21 109.6(3)
C23 N6 C21 109.7(3)
C22 N6 C21 109.3(3)
N1 C1 H1A 109.5
N1 C1 H1B 109.5
H1A C1 H1B 109.5
N1 C1 H1C 109.5
H1A C1 H1C 109.5
H1B C1 H1C 109.5
N1 C2 H2A 109.5
N1 C2 H2B 109.5
H2A C2 H2B 109.5
N1 C2 H2C 109.5
H2A C2 H2C 109.5
H2B C2 H2C 109.5
N1 C3 H3A 109.5
N1 C3 H3B 109.5
H3A C3 H3B 109.5
N1 C3 H3C 109.5
H3A C3 H3C 109.5
H3B C3 H3C 109.5
N1 C4 H152 109.5
N1 C4 H4B 109.5
H152 C4 H4B 109.5
N1 C4 H4C 109.5
H152 C4 H4C 109.5
H4B C4 H4C 109.5
N2 C5 H5A 109.5
N2 C5 H5B 109.5
H5A C5 H5B 109.5
N2 C5 H5C 109.5
H5A C5 H5C 109.5
H5B C5 H5C 109.5
N2 C6 H6A 109.5
N2 C6 H6B 109.5
H6A C6 H6B 109.5
N2 C6 H6C 109.5
H6A C6 H6C 109.5
H6B C6 H6C 109.5
N2 C7 H7A 109.5
N2 C7 H7B 109.5
H7A C7 H7B 109.5
N2 C7 H7C 109.5
H7A C7 H7C 109.5
H7B C7 H7C 109.5
N2 C8 H8A 109.5
N2 C8 H8B 109.5
H8A C8 H8B 109.5
N2 C8 H8C 109.5
H8A C8 H8C 109.5
H8B C8 H8C 109.5
N3 C9 H9A 109.5
N3 C9 H9B 109.5
H9A C9 H9B 109.5
N3 C9 H9C 109.5
H9A C9 H9C 109.5
H9B C9 H9C 109.5
N3 C10 H10A 109.5
N3 C10 H10B 109.5
H10A C10 H10B 109.5
N3 C10 H10C 109.5
H10A C10 H10C 109.5
H10B C10 H10C 109.5
N3 C11 H11A 109.5
N3 C11 H11B 109.5
H11A C11 H11B 109.5
N3 C11 H11C 109.5
H11A C11 H11C 109.5
H11B C11 H11C 109.5
N3 C12 H12A 109.5
N3 C12 H12B 109.5
H12A C12 H12B 109.5
N3 C12 H12C 109.5
H12A C12 H12C 109.5
H12B C12 H12C 109.5
N4 C13 H13A 109.5
N4 C13 H13B 109.5
H13A C13 H13B 109.5
N4 C13 H13C 109.5
H13A C13 H13C 109.5
H13B C13 H13C 109.5
N4 C14 H14A 109.5
N4 C14 H14B 109.5
H14A C14 H14B 109.5
N4 C14 H14C 109.5
H14A C14 H14C 109.5
H14B C14 H14C 109.5
N4 C15 H15A 109.5
N4 C15 H15B 109.5
H15A C15 H15B 109.5
N4 C15 H15C 109.5
H15A C15 H15C 109.5
H15B C15 H15C 109.5
N4 C16 H16A 109.5
N4 C16 H16B 109.5
H16A C16 H16B 109.5
N4 C16 H16C 109.5
H16A C16 H16C 109.5
H16B C16 H16C 109.5
N5 C17 H17A 109.5
N5 C17 H17B 109.5
H17A C17 H17B 109.5
N5 C17 H17C 109.5
H17A C17 H17C 109.5
H17B C17 H17C 109.5
N5 C18 H18A 109.5
N5 C18 H18B 109.5
H18A C18 H18B 109.5
N5 C18 H18C 109.5
H18A C18 H18C 109.5
H18B C18 H18C 109.5
N5 C19 H19A 109.5
N5 C19 H19B 109.5
H19A C19 H19B 109.5
N5 C19 H19C 109.5
H19A C19 H19C 109.5
H19B C19 H19C 109.5
N5 C20 H20A 109.5
N5 C20 H20B 109.5
H20A C20 H20B 109.5
N5 C20 H20C 109.5
H20A C20 H20C 109.5
H20B C20 H20C 109.5
N6 C21 H21A 109.5
N6 C21 H21B 109.5
H21A C21 H21B 109.5
N6 C21 H21C 109.5
H21A C21 H21C 109.5
H21B C21 H21C 109.5
N6 C22 H22A 109.5
N6 C22 H22B 109.5
H22A C22 H22B 109.5
N6 C22 H22C 109.5
H22A C22 H22C 109.5
H22B C22 H22C 109.5
N6 C23 H23A 109.5
N6 C23 H23B 109.5
H23A C23 H23B 109.5
N6 C23 H23C 109.5
H23A C23 H23C 109.5
H23B C23 H23C 109.5
N6 C24 H24A 109.5
N6 C24 H24B 109.5
H24A C24 H24B 109.5
N6 C24 H24C 109.5
H24A C24 H24C 109.5
H24B C24 H24C 109.5

loop_
_geom_bond_atom_site_label_1
_geom_bond_atom_site_label_2
_geom_bond_distance
Fe2 O6 1.908(2)
Fe2 O2 1.922(2)
Fe2 O13 2.001(2)
Fe2 O7 2.075(2)
Fe2 O23 2.131(2)
Fe2 O14 2.154(2)
Fe9 O27 1.860(2)
Fe9 O21 1.863(2)
Fe9 O20 2.010(2)
Fe9 O22 2.046(2)
Fe9 O14 2.187(2)
Fe9 O23 2.208(2)
Nb1 O1 1.748(2)
Nb1 O4 1.948(2)
Nb1 O5 1.966(2)
Nb1 O3 1.992(2)
Nb1 O2 2.120(2)
Nb1 O14 2.518(2)
Nb1 Nb4 3.3531(5)
Nb3 O8 1.760(2)
Nb3 O9 1.920(2)
Nb3 O3 1.926(2)
Nb3 O20 2.098(2)
Nb3 O7 2.114(2)
Nb3 O14 2.426(2)
Nb3 Nb8 3.2674(4)
Nb3 Nb4 3.3578(5)
Nb4 O10 1.746(2)
Nb4 O4 1.953(2)
Nb4 O9 1.980(2)
Nb4 O11 1.982(2)
Nb4 O21 2.102(2)
Nb4 O14 2.512(2)
Nb5 O12 1.763(2)
Nb5 O11 1.923(2)
Nb5 O5 1.930(2)
Nb5 O13 2.102(2)
Nb5 O22 2.117(2)
Nb5 O14 2.423(2)
Nb5 Nb6 3.2737(4)
Nb6 O15 1.763(2)
Nb6 O16 1.915(2)
Nb6 O24 1.939(2)
Nb6 O13 2.077(2)
Nb6 O22 2.140(2)
Nb6 O23 2.430(2)
Nb7 O17 1.747(2)
Nb7 O25 1.949(2)
Nb7 O18 1.984(2)
Nb7 O16 1.988(2)
Nb7 O6 2.099(2)
Nb7 O23 2.516(2)
Nb7 Nb8 3.3564(4)
Nb7 Nb10 3.3598(5)
Nb8 O19 1.766(2)
Nb8 O18 1.908(2)
Nb8 O26 1.930(2)
Nb8 O7 2.085(2)
Nb8 O20 2.132(2)
Nb8 O23 2.435(2)
Nb10 O28 1.749(2)
Nb10 O25 1.950(2)
Nb10 O26 1.973(2)
Nb10 O24 1.996(2)
Nb10 O27 2.100(2)
Nb10 O23 2.504(2)
O29 H25 0.75(6)
O29 H26 0.70(6)
O30 H27 0.72(6)
O30 H28 0.77(7)
O31 H29 0.76(6)
O31 H30 0.76(6)
O32 H31 0.86(5)
O32 H32 0.75(6)
O33 H33 0.62(5)
O34 H34 0.70(5)
O34 H35 0.70(7)
O35 H36 0.63(5)
O36 H37 0.67(5)
O36 H38 0.79(10)
O37 H40 0.63(5)
O38 O39 1.391(14)
O40 O41 1.76(2)
N1 C1 1.492(5)
N1 C4 1.495(6)
N1 C2 1.499(5)
N1 C3 1.503(5)
N2 C8 1.492(5)
N2 C7 1.493(5)
N2 C6 1.496(5)
N2 C5 1.497(4)
N3 C10 1.492(5)
N3 C9 1.495(4)
N3 C12 1.495(5)
N3 C11 1.497(5)
N4 C14 1.482(5)
N4 C15 1.483(5)
N4 C13 1.493(6)
N4 C16 1.500(5)
N5 C18 1.493(5)
N5 C20 1.496(5)
N5 C17 1.497(5)
N5 C19 1.502(5)
N6 C24 1.493(5)
N6 C23 1.497(5)
N6 C22 1.497(5)
N6 C21 1.497(5)
C1 H1A 0.9800
C1 H1B 0.9800
C1 H1C 0.9800
C2 H2A 0.9800
C2 H2B 0.9800
C2 H2C 0.9800
C3 H3A 0.9800
C3 H3B 0.9800
C3 H3C 0.9800
C4 H152 0.9800
C4 H4B 0.9800
C4 H4C 0.9800
C5 H5A 0.9800
C5 H5B 0.9800
C5 H5C 0.9800
C6 H6A 0.9800
C6 H6B 0.9800
C6 H6C 0.9800
C7 H7A 0.9800
C7 H7B 0.9800
C7 H7C 0.9800
C8 H8A 0.9800
C8 H8B 0.9800
C8 H8C 0.9800
C9 H9A 0.9800
C9 H9B 0.9800
C9 H9C 0.9800
C10 H10A 0.9800
C10 H10B 0.9800
C10 H10C 0.9800
C11 H11A 0.9800
C11 H11B 0.9800
C11 H11C 0.9800
C12 H12A 0.9800
C12 H12B 0.9800
C12 H12C 0.9800
C13 H13A 0.9800
C13 H13B 0.9800
C13 H13C 0.9800
C14 H14A 0.9800
C14 H14B 0.9800
C14 H14C 0.9800
C15 H15A 0.9800
C15 H15B 0.9800
C15 H15C 0.9800
C16 H16A 0.9800
C16 H16B 0.9800
C16 H16C 0.9800
C17 H17A 0.9800
C17 H17B 0.9800
C17 H17C 0.9800
C18 H18A 0.9800
C18 H18B 0.9800
C18 H18C 0.9800
C19 H19A 0.9800
C19 H19B 0.9800
C19 H19C 0.9800
C20 H20A 0.9800
C20 H20B 0.9800
C20 H20C 0.9800
C21 H21A 0.9800
C21 H21B 0.9800
C21 H21C 0.9800
C22 H22A 0.9800
C22 H22B 0.9800
C22 H22C 0.9800
C23 H23A 0.9800
C23 H23B 0.9800
C23 H23C 0.9800
C24 H24A 0.9800
C24 H24B 0.9800
C24 H24C 0.9800
